data_4028233
loop_
_publ_author_name
'Xinzhang Yu'
'Xiaoyi Xin'
'Boshun Wan'
'Xingwei Li'

_publ_section_title
;
 Base-Catalyzed Cyclization of N-Sulfonyl Propargylamides to
 Sulfonylmethyl-Substituted Oxazoles via Sulfonyl Migration
;
_journal_name_full 'Journal of Organic Chemistry'
_journal_page_first 4895
_journal_page_last 4904
_journal_paper_doi 10.1021/jo4004635
_journal_volume 78
_journal_year 2013
_chemical_formula_sum 'C25 H23 N O4 S'
_chemical_formula_weight 433.50
_chemical_name_systematic
; 
 ? 
;
_space_group_IT_number 2
_symmetry_cell_setting triclinic
_symmetry_space_group_name_Hall '-P 1'
_symmetry_space_group_name_H-M 'P -1'
_atom_sites_solution_hydrogens geom
_atom_sites_solution_primary direct
_atom_sites_solution_secondary difmap
_audit_creation_method SHELXL-97
_cell_angle_alpha 90.059(3)
_cell_angle_beta 90.014(4)
_cell_angle_gamma 98.644(3)
_cell_formula_units_Z 4
_cell_length_a 11.3247(7)
_cell_length_b 12.8430(7)
_cell_length_c 15.8094(9)
_cell_measurement_reflns_used 2775
_cell_measurement_temperature 296(2)
_cell_measurement_theta_max 22.03
_cell_measurement_theta_min 2.58
_cell_volume 2273.2(2)
_computing_cell_refinement 'Bruker SMART'
_computing_data_collection 'Bruker SMART'
_computing_data_reduction 'Bruker SHELXTL'
_computing_molecular_graphics 'Bruker SHELXTL'
_computing_publication_material 'Bruker SHELXTL'
_computing_structure_refinement 'SHELXL-97 (Sheldrick, 1997)'
_computing_structure_solution 'SHELXS-97 (Sheldrick, 1990)'
_diffrn_ambient_temperature 296(2)
_diffrn_measured_fraction_theta_full 0.947
_diffrn_measured_fraction_theta_max 0.947
_diffrn_measurement_device_type 'Smart Apex II CCD'
_diffrn_measurement_method 'omega scans'
_diffrn_radiation_monochromator graphite
_diffrn_radiation_source 'fine-focus sealed tube'
_diffrn_radiation_type MoK\a
_diffrn_radiation_wavelength 0.71073
_diffrn_reflns_av_R_equivalents 0.0220
_diffrn_reflns_av_sigmaI/netI 0.0425
_diffrn_reflns_limit_h_max 9
_diffrn_reflns_limit_h_min -13
_diffrn_reflns_limit_k_max 14
_diffrn_reflns_limit_k_min -15
_diffrn_reflns_limit_l_max 18
_diffrn_reflns_limit_l_min -16
_diffrn_reflns_number 13128
_diffrn_reflns_theta_full 25.00
_diffrn_reflns_theta_max 25.00
_diffrn_reflns_theta_min 1.60
_diffrn_standards_decay_% 0
_diffrn_standards_interval_count 0
_diffrn_standards_interval_time 0
_diffrn_standards_number 0
_exptl_absorpt_coefficient_mu 0.173
_exptl_absorpt_correction_T_max 0.9957
_exptl_absorpt_correction_T_min 0.9938
_exptl_absorpt_correction_type empirical
_exptl_absorpt_process_details sadabs
_exptl_crystal_colour colourless
_exptl_crystal_density_diffrn 1.267
_exptl_crystal_description block
_exptl_crystal_F_000 912
_exptl_crystal_size_max 0.04
_exptl_crystal_size_mid 0.03
_exptl_crystal_size_min 0.03
_refine_diff_density_max 0.411
_refine_diff_density_min -0.463
_refine_diff_density_rms 0.049
_refine_ls_extinction_method none
_refine_ls_goodness_of_fit_ref 1.076
_refine_ls_hydrogen_treatment mixed
_refine_ls_matrix_type full
_refine_ls_number_parameters 559
_refine_ls_number_reflns 7591
_refine_ls_number_restraints 0
_refine_ls_restrained_S_all 1.076
_refine_ls_R_factor_all 0.0994
_refine_ls_R_factor_gt 0.0645
_refine_ls_shift/su_max 0.088
_refine_ls_shift/su_mean 0.009
_refine_ls_structure_factor_coef Fsqd
_refine_ls_weighting_details 'calc w=1/[\s^2^(Fo^2^)+(0.1236P)^2^+0.1064P] where P=(Fo^2^+2Fc^2^)/3'
_refine_ls_weighting_scheme calc
_refine_ls_wR_factor_gt 0.1909
_refine_ls_wR_factor_ref 0.2144
_reflns_number_gt 4853
_reflns_number_total 7591
_reflns_threshold_expression >2sigma(I)
_cod_data_source_file jo4004635_si_003.cif
_cod_data_source_block 1
_cod_original_sg_symbol_H-M 'P -1 '
_cod_database_code 4028233

loop_
_symmetry_equiv_pos_as_xyz
'x, y, z'
'-x, -y, -z'

loop_
_atom_site_label
_atom_site_type_symbol
_atom_site_fract_x
_atom_site_fract_y
_atom_site_fract_z
_atom_site_U_iso_or_equiv
_atom_site_adp_type
_atom_site_occupancy
_atom_site_symmetry_multiplicity
_atom_site_calc_flag
_atom_site_refinement_flags
S1 S 0.53366(7) 0.30882(7) 0.38728(5) 0.0531(3) Uani 1 1 d .
S2 S 1.03362(7) 0.80885(7) 0.11278(5) 0.0533(3) Uani 1 1 d .
O1 O 1.1023(2) 0.7493(2) 0.16322(16) 0.0728(7) Uani 1 1 d .
O2 O 1.0501(2) 0.92045(18) 0.12170(15) 0.0631(6) Uani 1 1 d .
O3 O 0.9033(3) 0.5985(2) 0.11304(19) 0.0815(8) Uani 1 1 d .
O4 O 0.6742(5) 0.5319(4) 0.1279(4) 0.189(3) Uani 1 1 d .
O5 O 0.6020(2) 0.2492(2) 0.33663(16) 0.0731(7) Uani 1 1 d .
O6 O 0.5500(2) 0.42066(18) 0.37818(15) 0.0630(6) Uani 1 1 d .
O7 O 0.4025(3) 0.0985(2) 0.38740(19) 0.0818(8) Uani 1 1 d .
O8 O 0.1734(5) 0.0327(4) 0.3719(4) 0.190(3) Uani 1 1 d .
N1 N 0.8872(2) 0.7706(2) 0.13539(17) 0.0524(7) Uani 1 1 d .
N2 N 0.3873(2) 0.2707(2) 0.36453(17) 0.0519(7) Uani 1 1 d .
C1 C 1.0884(5) 0.7117(4) -0.2573(3) 0.1085(17) Uani 1 1 d .
H1B H 1.0668 0.7685 -0.2906 0.163 Uiso 1 1 calc R
H1C H 1.0375 0.6475 -0.2719 0.163 Uiso 1 1 calc R
H1D H 1.1700 0.7043 -0.2684 0.163 Uiso 1 1 calc R
C2 C 1.0738(3) 0.7350(3) -0.1649(2) 0.0689(11) Uani 1 1 d .
C3 C 1.0999(4) 0.6653(3) -0.1033(3) 0.0784(12) Uani 1 1 d .
H3A H 1.1265 0.6032 -0.1196 0.094 Uiso 1 1 calc R
C4 C 1.0875(3) 0.6856(3) -0.0180(3) 0.0680(10) Uani 1 1 d .
H4A H 1.1051 0.6379 0.0226 0.082 Uiso 1 1 calc R
C5 C 1.0484(3) 0.7779(3) 0.0054(2) 0.0519(8) Uani 1 1 d .
C6 C 1.0217(3) 0.8480(3) -0.0551(2) 0.0613(9) Uani 1 1 d .
H6B H 0.9955 0.9103 -0.0391 0.074 Uiso 1 1 calc R
C7 C 1.0340(3) 0.8252(3) -0.1393(2) 0.0663(10) Uani 1 1 d .
H7A H 1.0147 0.8723 -0.1798 0.080 Uiso 1 1 calc R
C8 C 0.8413(3) 0.6637(3) 0.1284(2) 0.0668(10) Uani 1 1 d .
C9 C 0.7065(5) 0.6386(4) 0.1400(4) 0.116(2) Uani 1 1 d .
H9A H 0.6845 0.6582 0.1965 0.140 Uiso 1 1 calc R
H9B H 0.6662 0.6774 0.0993 0.140 Uiso 1 1 calc R
C10 C 0.6049(12) 0.4825(7) 0.1634(8) 0.319(10) Uani 1 1 d .
H10A H 0.5998 0.4109 0.1445 0.479 Uiso 1 1 calc R
H10B H 0.5297 0.5065 0.1544 0.479 Uiso 1 1 calc R
H10C H 0.6242 0.4864 0.2225 0.479 Uiso 1 1 calc R
C11 C 0.8125(3) 0.8521(3) 0.1477(2) 0.0539(8) Uani 1 1 d .
C12 C 0.7907(3) 0.8842(3) 0.2353(2) 0.0511(8) Uani 1 1 d .
C13 C 0.8217(4) 0.8294(4) 0.3047(3) 0.0864(13) Uani 1 1 d .
H13A H 0.8619 0.7720 0.2973 0.104 Uiso 1 1 calc R
C14 C 0.7935(6) 0.8593(4) 0.3849(3) 0.1123(19) Uani 1 1 d .
H14A H 0.8147 0.8213 0.4311 0.135 Uiso 1 1 calc R
C15 C 0.7357(5) 0.9428(4) 0.3983(3) 0.1006(16) Uani 1 1 d .
H15A H 0.7158 0.9614 0.4527 0.121 Uiso 1 1 calc R
C16 C 0.7071(4) 0.9993(4) 0.3296(3) 0.0904(14) Uani 1 1 d .
H16A H 0.6699 1.0584 0.3376 0.109 Uiso 1 1 calc R
C17 C 0.7330(4) 0.9698(3) 0.2493(2) 0.0736(11) Uani 1 1 d .
H17A H 0.7112 1.0080 0.2034 0.088 Uiso 1 1 calc R
C18 C 0.7721(3) 0.8950(3) 0.0801(2) 0.0614(9) Uani 1 1 d .
C19 C 0.7333(3) 0.9384(3) 0.0119(3) 0.0660(10) Uani 1 1 d .
H19A H 0.7818 0.9967 -0.0104 0.079 Uiso 1 1 calc R
C20 C 0.6199(3) 0.9023(3) -0.0316(2) 0.0598(9) Uani 1 1 d .
C21 C 0.5277(4) 0.8396(4) 0.0060(3) 0.0819(12) Uani 1 1 d .
H21A H 0.5346 0.8196 0.0621 0.098 Uiso 1 1 calc R
C22 C 0.4251(4) 0.8054(4) -0.0374(4) 0.1036(16) Uani 1 1 d .
H22A H 0.3622 0.7625 -0.0111 0.124 Uiso 1 1 calc R
C23 C 0.4153(5) 0.8354(5) -0.1211(4) 0.1079(19) Uani 1 1 d .
H23A H 0.3461 0.8112 -0.1514 0.130 Uiso 1 1 calc R
C24 C 0.5042(5) 0.8986(4) -0.1587(3) 0.0920(15) Uani 1 1 d .
H24A H 0.4958 0.9193 -0.2145 0.110 Uiso 1 1 calc R
C25 C 0.6080(4) 0.9334(4) -0.1156(3) 0.0794(12) Uani 1 1 d .
H25A H 0.6699 0.9772 -0.1420 0.095 Uiso 1 1 calc R
C26 C 0.5881(5) 0.2121(4) 0.7569(3) 0.1066(17) Uani 1 1 d .
H26A H 0.5668 0.2692 0.7900 0.160 Uiso 1 1 calc R
H26B H 0.6696 0.2044 0.7682 0.160 Uiso 1 1 calc R
H26C H 0.5368 0.1482 0.7716 0.160 Uiso 1 1 calc R
C27 C 0.5739(3) 0.2348(3) 0.6650(3) 0.0695(11) Uani 1 1 d .
C28 C 0.5995(4) 0.1651(3) 0.6033(3) 0.0784(12) Uani 1 1 d .
H28A H 0.6259 0.1029 0.6195 0.094 Uiso 1 1 calc R
C29 C 0.5871(3) 0.1854(3) 0.5185(3) 0.0678(10) Uani 1 1 d .
H29A H 0.6046 0.1373 0.4781 0.081 Uiso 1 1 calc R
C30 C 0.5482(3) 0.2780(3) 0.4941(2) 0.0509(8) Uani 1 1 d .
C31 C 0.5218(3) 0.3482(3) 0.5555(2) 0.0610(9) Uani 1 1 d .
H31A H 0.4956 0.4107 0.5397 0.073 Uiso 1 1 calc R
C32 C 0.5342(3) 0.3254(3) 0.6392(2) 0.0670(10) Uani 1 1 d .
H32A H 0.5152 0.3727 0.6798 0.080 Uiso 1 1 calc R
C33 C 0.3415(4) 0.1639(3) 0.3714(2) 0.0661(10) Uani 1 1 d .
C34 C 0.2068(5) 0.1384(4) 0.3596(4) 0.116(2) Uani 1 1 d .
H34A H 0.1665 0.1779 0.4000 0.139 Uiso 1 1 calc R
H34B H 0.1851 0.1577 0.3030 0.139 Uiso 1 1 calc R
C35 C 0.1032(13) -0.0185(7) 0.3394(8) 0.317(10) Uani 1 1 d .
H35A H 0.1025 -0.0897 0.3580 0.476 Uiso 1 1 calc R
H35B H 0.1172 -0.0144 0.2795 0.476 Uiso 1 1 calc R
H35C H 0.0275 0.0031 0.3518 0.476 Uiso 1 1 calc R
C36 C 0.3121(3) 0.3522(3) 0.3523(2) 0.0526(8) Uani 1 1 d .
C37 C 0.2718(3) 0.3950(3) 0.4202(2) 0.0620(9) Uani 1 1 d .
C38 C 0.2333(3) 0.4384(3) 0.4880(2) 0.0660(10) Uani 1 1 d .
H38A H 0.2815 0.4971 0.5101 0.079 Uiso 1 1 calc R
C39 C 0.1202(3) 0.4018(3) 0.5320(2) 0.0615(10) Uani 1 1 d .
C40 C 0.1072(4) 0.4335(4) 0.6155(3) 0.0778(12) Uani 1 1 d .
H40A H 0.1682 0.4788 0.6415 0.093 Uiso 1 1 calc R
C41 C 0.0050(5) 0.3980(4) 0.6590(3) 0.0905(15) Uani 1 1 d .
H41A H -0.0023 0.4175 0.7152 0.109 Uiso 1 1 calc R
C42 C -0.0851(5) 0.3353(5) 0.6210(4) 0.1068(19) Uani 1 1 d .
H42A H -0.1544 0.3115 0.6511 0.128 Uiso 1 1 calc R
C43 C -0.0755(4) 0.3056(4) 0.5373(4) 0.1007(16) Uani 1 1 d .
H43A H -0.1387 0.2630 0.5110 0.121 Uiso 1 1 calc R
C44 C 0.0277(4) 0.3394(4) 0.4934(3) 0.0817(12) Uani 1 1 d .
H44A H 0.0345 0.3196 0.4372 0.098 Uiso 1 1 calc R
C45 C 0.2909(3) 0.3845(3) 0.2647(2) 0.0516(8) Uani 1 1 d .
C46 C 0.3218(4) 0.3292(4) 0.1958(3) 0.0850(13) Uani 1 1 d .
H46A H 0.3617 0.2717 0.2035 0.102 Uiso 1 1 calc R
C47 C 0.2940(5) 0.3585(4) 0.1153(3) 0.1095(18) Uani 1 1 d .
H47A H 0.3143 0.3196 0.0693 0.131 Uiso 1 1 calc R
C48 C 0.2373(5) 0.4435(4) 0.1018(3) 0.0996(16) Uani 1 1 d .
H48A H 0.2190 0.4629 0.0473 0.119 Uiso 1 1 calc R
C49 C 0.2079(4) 0.4995(4) 0.1700(3) 0.0917(14) Uani 1 1 d .
H49A H 0.1702 0.5582 0.1618 0.110 Uiso 1 1 calc R
C50 C 0.2334(4) 0.4699(3) 0.2503(2) 0.0730(11) Uani 1 1 d .
H50A H 0.2115 0.5083 0.2961 0.088 Uiso 1 1 calc R

loop_
_atom_site_aniso_label
_atom_site_aniso_U_11
_atom_site_aniso_U_22
_atom_site_aniso_U_33
_atom_site_aniso_U_23
_atom_site_aniso_U_13
_atom_site_aniso_U_12
S1 0.0553(5) 0.0503(5) 0.0558(5) -0.0024(4) 0.0048(4) 0.0146(4)
S2 0.0557(5) 0.0507(5) 0.0556(5) 0.0040(4) -0.0054(4) 0.0146(4)
O1 0.0705(16) 0.0828(19) 0.0711(17) 0.0149(14) -0.0115(13) 0.0307(14)
O2 0.0713(15) 0.0485(14) 0.0678(16) -0.0047(11) -0.0040(12) 0.0041(11)
O3 0.096(2) 0.0483(16) 0.102(2) -0.0016(14) 0.0247(16) 0.0150(14)
O4 0.179(4) 0.101(3) 0.264(6) -0.046(4) 0.119(4) -0.050(3)
O5 0.0727(16) 0.0823(19) 0.0706(17) -0.0135(14) 0.0112(13) 0.0318(14)
O6 0.0716(15) 0.0477(14) 0.0688(16) 0.0068(11) 0.0044(12) 0.0060(11)
O7 0.102(2) 0.0461(16) 0.098(2) 0.0018(14) -0.0235(17) 0.0160(15)
O8 0.172(4) 0.098(3) 0.276(7) 0.044(4) -0.116(4) -0.053(3)
N1 0.0552(16) 0.0433(16) 0.0604(17) 0.0001(13) 0.0018(13) 0.0133(12)
N2 0.0536(16) 0.0436(16) 0.0599(17) 0.0025(13) -0.0025(13) 0.0123(12)
C1 0.128(4) 0.122(4) 0.073(3) -0.029(3) 0.020(3) 0.011(3)
C2 0.069(2) 0.071(3) 0.063(2) -0.007(2) 0.0069(19) 0.000(2)
C3 0.086(3) 0.061(3) 0.091(3) -0.007(2) 0.019(2) 0.020(2)
C4 0.081(3) 0.054(2) 0.075(3) 0.0132(19) 0.017(2) 0.0272(19)
C5 0.0525(18) 0.0473(19) 0.058(2) 0.0053(16) -0.0003(15) 0.0147(15)
C6 0.073(2) 0.051(2) 0.064(2) 0.0010(18) 0.0022(18) 0.0190(17)
C7 0.077(2) 0.065(2) 0.058(2) 0.0020(19) -0.0042(18) 0.0143(19)
C8 0.070(2) 0.055(2) 0.074(3) -0.0022(19) 0.0128(19) 0.0045(19)
C9 0.098(4) 0.065(3) 0.176(6) -0.022(3) 0.045(3) -0.018(3)
C10 0.433(18) 0.127(7) 0.393(17) 0.032(8) 0.329(16) 0.025(9)
C11 0.0546(19) 0.051(2) 0.058(2) 0.0001(17) -0.0077(16) 0.0166(16)
C12 0.0532(18) 0.052(2) 0.051(2) 0.0017(16) -0.0035(15) 0.0177(15)
C13 0.123(4) 0.085(3) 0.066(3) 0.000(2) -0.008(2) 0.062(3)
C14 0.179(5) 0.119(4) 0.057(3) 0.005(3) -0.008(3) 0.082(4)
C15 0.140(4) 0.116(4) 0.061(3) -0.009(3) 0.001(3) 0.066(4)
C16 0.120(4) 0.097(3) 0.071(3) -0.012(2) -0.004(3) 0.067(3)
C17 0.094(3) 0.076(3) 0.063(3) 0.008(2) -0.003(2) 0.049(2)
C18 0.060(2) 0.059(2) 0.066(3) -0.0002(19) -0.0049(18) 0.0121(18)
C19 0.069(2) 0.062(2) 0.069(3) 0.0061(19) -0.0036(19) 0.0154(19)
C20 0.068(2) 0.069(2) 0.050(2) -0.0038(18) -0.0114(17) 0.0348(19)
C21 0.071(3) 0.092(3) 0.082(3) 0.009(2) -0.008(2) 0.010(2)
C22 0.073(3) 0.112(4) 0.126(5) -0.005(3) -0.019(3) 0.014(3)
C23 0.099(4) 0.100(4) 0.133(5) -0.039(4) -0.060(4) 0.044(3)
C24 0.104(4) 0.106(4) 0.078(3) -0.019(3) -0.042(3) 0.052(3)
C25 0.089(3) 0.088(3) 0.070(3) -0.001(2) -0.012(2) 0.042(2)
C26 0.127(4) 0.122(4) 0.068(3) 0.028(3) -0.016(3) 0.011(3)
C27 0.070(2) 0.069(3) 0.067(3) 0.011(2) -0.0053(19) 0.000(2)
C28 0.091(3) 0.062(3) 0.086(3) 0.011(2) -0.020(2) 0.026(2)
C29 0.078(2) 0.054(2) 0.076(3) -0.0064(19) -0.016(2) 0.0265(19)
C30 0.0515(18) 0.0473(19) 0.056(2) -0.0033(16) -0.0016(15) 0.0148(15)
C31 0.071(2) 0.050(2) 0.065(2) -0.0016(17) -0.0004(18) 0.0184(17)
C32 0.078(3) 0.068(3) 0.057(2) -0.0013(19) 0.0031(18) 0.015(2)
C33 0.074(2) 0.051(2) 0.072(3) 0.0039(19) -0.0120(19) 0.006(2)
C34 0.102(4) 0.067(3) 0.169(6) 0.022(3) -0.045(3) -0.020(3)
C35 0.433(19) 0.108(7) 0.397(18) -0.002(8) -0.321(16) -0.004(9)
C36 0.0524(18) 0.051(2) 0.057(2) 0.0042(16) 0.0065(15) 0.0162(15)
C37 0.055(2) 0.066(2) 0.066(2) 0.0016(19) 0.0039(17) 0.0133(17)
C38 0.062(2) 0.067(2) 0.070(3) -0.0031(19) 0.0068(18) 0.0141(18)
C39 0.069(2) 0.069(2) 0.054(2) 0.0081(18) 0.0102(18) 0.0330(19)
C40 0.090(3) 0.088(3) 0.065(3) 0.002(2) 0.014(2) 0.046(2)
C41 0.104(4) 0.105(4) 0.074(3) 0.024(3) 0.040(3) 0.053(3)
C42 0.090(4) 0.100(4) 0.139(5) 0.040(4) 0.057(4) 0.042(3)
C43 0.074(3) 0.105(4) 0.124(4) 0.006(3) 0.022(3) 0.014(3)
C44 0.071(3) 0.095(3) 0.080(3) -0.007(2) 0.007(2) 0.012(2)
C45 0.0528(18) 0.051(2) 0.054(2) 0.0019(16) 0.0042(15) 0.0169(15)
C46 0.122(4) 0.087(3) 0.062(3) 0.005(2) 0.007(2) 0.065(3)
C47 0.166(5) 0.116(4) 0.063(3) -0.008(3) 0.008(3) 0.076(4)
C48 0.128(4) 0.120(4) 0.063(3) 0.008(3) 0.005(3) 0.060(3)
C49 0.123(4) 0.093(3) 0.073(3) 0.015(2) 0.004(3) 0.063(3)
C50 0.094(3) 0.074(3) 0.061(3) -0.002(2) 0.004(2) 0.045(2)

loop_
_atom_type_symbol
_atom_type_description
_atom_type_scat_dispersion_real
_atom_type_scat_dispersion_imag
_atom_type_scat_source
C C 0.0033 0.0016 'International Tables Vol C Tables 4.2.6.8 and 6.1.1.4'
H H 0.0000 0.0000 'International Tables Vol C Tables 4.2.6.8 and 6.1.1.4'
N N 0.0061 0.0033 'International Tables Vol C Tables 4.2.6.8 and 6.1.1.4'
O O 0.0106 0.0060 'International Tables Vol C Tables 4.2.6.8 and 6.1.1.4'
S S 0.1246 0.1234 'International Tables Vol C Tables 4.2.6.8 and 6.1.1.4'

loop_
_geom_angle_atom_site_label_1
_geom_angle_atom_site_label_2
_geom_angle_atom_site_label_3
_geom_angle
O5 S1 O6 119.19(15)
O5 S1 N2 108.34(15)
O6 S1 N2 104.03(14)
O5 S1 C30 110.23(16)
O6 S1 C30 108.88(15)
N2 S1 C30 105.12(14)
O1 S2 O2 119.24(16)
O1 S2 N1 108.50(15)
O2 S2 N1 104.21(14)
O1 S2 C5 110.08(16)
O2 S2 C5 108.66(15)
N1 S2 C5 105.13(14)
C10 O4 C9 124.7(7)
C35 O8 C34 127.2(7)
C8 N1 C11 123.2(3)
C8 N1 S2 118.1(2)
C11 N1 S2 118.0(2)
C33 N2 C36 123.0(3)
C33 N2 S1 118.0(2)
C36 N2 S1 118.2(2)
C2 C1 H1B 109.5
C2 C1 H1C 109.5
H1B C1 H1C 109.5
C2 C1 H1D 109.5
H1B C1 H1D 109.5
H1C C1 H1D 109.5
C7 C2 C3 118.0(4)
C7 C2 C1 121.0(4)
C3 C2 C1 121.0(4)
C4 C3 C2 121.8(4)
C4 C3 H3A 119.1
C2 C3 H3A 119.1
C5 C4 C3 118.6(4)
C5 C4 H4A 120.7
C3 C4 H4A 120.7
C4 C5 C6 120.4(3)
C4 C5 S2 120.5(3)
C6 C5 S2 119.1(3)
C5 C6 C7 119.7(3)
C5 C6 H6B 120.2
C7 C6 H6B 120.2
C2 C7 C6 121.6(4)
C2 C7 H7A 119.2
C6 C7 H7A 119.2
O3 C8 N1 122.2(3)
O3 C8 C9 123.5(4)
N1 C8 C9 114.3(4)
O4 C9 C8 107.6(4)
O4 C9 H9A 110.2
C8 C9 H9A 110.2
O4 C9 H9B 110.2
C8 C9 H9B 110.2
H9A C9 H9B 108.5
O4 C10 H10A 109.5
O4 C10 H10B 109.4
H10A C10 H10B 109.5
O4 C10 H10C 109.5
H10A C10 H10C 109.5
H10B C10 H10C 109.5
C18 C11 N1 118.0(3)
C18 C11 C12 124.2(3)
N1 C11 C12 117.7(3)
C17 C12 C13 117.9(3)
C17 C12 C11 119.5(3)
C13 C12 C11 122.6(3)
C12 C13 C14 120.2(4)
C12 C13 H13A 119.9
C14 C13 H13A 119.9
C15 C14 C13 121.6(4)
C15 C14 H14A 119.2
C13 C14 H14A 119.2
C14 C15 C16 118.4(4)
C14 C15 H15A 120.8
C16 C15 H15A 120.8
C17 C16 C15 120.7(4)
C17 C16 H16A 119.7
C15 C16 H16A 119.7
C12 C17 C16 121.1(4)
C12 C17 H17A 119.4
C16 C17 H17A 119.4
C19 C18 C11 179.1(4)
C18 C19 C20 125.5(4)
C18 C19 H19A 117.3
C20 C19 H19A 117.3
C21 C20 C25 119.2(4)
C21 C20 C19 122.7(4)
C25 C20 C19 118.1(4)
C20 C21 C22 120.9(5)
C20 C21 H21A 119.6
C22 C21 H21A 119.6
C23 C22 C21 119.3(5)
C23 C22 H22A 120.4
C21 C22 H22A 120.4
C24 C23 C22 120.7(5)
C24 C23 H23A 119.7
C22 C23 H23A 119.7
C23 C24 C25 120.5(5)
C23 C24 H24A 119.8
C25 C24 H24A 119.8
C20 C25 C24 119.5(5)
C20 C25 H25A 120.3
C24 C25 H25A 120.3
C27 C26 H26A 109.5
C27 C26 H26B 109.5
H26A C26 H26B 109.5
C27 C26 H26C 109.5
H26A C26 H26C 109.5
H26B C26 H26C 109.5
C32 C27 C28 117.8(4)
C32 C27 C26 120.9(4)
C28 C27 C26 121.3(4)
C29 C28 C27 121.8(4)
C29 C28 H28A 119.1
C27 C28 H28A 119.1
C28 C29 C30 119.3(4)
C28 C29 H29A 120.3
C30 C29 H29A 120.3
C29 C30 C31 119.3(3)
C29 C30 S1 121.2(3)
C31 C30 S1 119.5(3)
C32 C31 C30 119.9(3)
C32 C31 H31A 120.0
C30 C31 H31A 120.0
C27 C32 C31 121.9(4)
C27 C32 H32A 119.1
C31 C32 H32A 119.1
O7 C33 N2 122.7(4)
O7 C33 C34 122.8(4)
N2 C33 C34 114.5(4)
O8 C34 C33 108.4(5)
O8 C34 H34A 110.0
C33 C34 H34A 110.0
O8 C34 H34B 110.0
C33 C34 H34B 110.0
H34A C34 H34B 108.4
O8 C35 H35A 109.5
O8 C35 H35B 109.6
H35A C35 H35B 109.5
O8 C35 H35C 109.4
H35A C35 H35C 109.5
H35B C35 H35C 109.5
C37 C36 N2 117.9(3)
C37 C36 C45 124.5(3)
N2 C36 C45 117.6(3)
C38 C37 C36 179.1(4)
C37 C38 C39 125.4(4)
C37 C38 H38A 117.3
C39 C38 H38A 117.3
C44 C39 C40 119.3(4)
C44 C39 C38 122.1(3)
C40 C39 C38 118.6(4)
C39 C40 C41 120.1(5)
C39 C40 H40A 120.0
C41 C40 H40A 120.0
C42 C41 C40 120.3(5)
C42 C41 H41A 119.8
C40 C41 H41A 119.9
C43 C42 C41 120.5(4)
C43 C42 H42A 119.7
C41 C42 H42A 119.7
C42 C43 C44 119.6(5)
C42 C43 H43A 120.2
C44 C43 H43A 120.2
C39 C44 C43 120.1(4)
C39 C44 H44A 120.0
C43 C44 H44A 120.0
C50 C45 C46 117.9(4)
C50 C45 C36 119.7(3)
C46 C45 C36 122.3(3)
C45 C46 C47 120.4(4)
C45 C46 H46A 119.8
C47 C46 H46A 119.8
C48 C47 C46 121.1(4)
C48 C47 H47A 119.4
C46 C47 H47A 119.4
C47 C48 C49 118.7(5)
C47 C48 H48A 120.7
C49 C48 H48A 120.7
C50 C49 C48 120.5(4)
C50 C49 H49A 119.7
C48 C49 H49A 119.7
C49 C50 C45 121.3(4)
C49 C50 H50A 119.3
C45 C50 H50A 119.3

loop_
_geom_bond_atom_site_label_1
_geom_bond_atom_site_label_2
_geom_bond_distance
S1 O5 1.415(2)
S1 O6 1.428(2)
S1 N2 1.695(3)
S1 C30 1.747(3)
S2 O1 1.416(3)
S2 O2 1.424(2)
S2 N1 1.696(3)
S2 C5 1.756(3)
O3 C8 1.195(4)
O4 C10 1.088(7)
O4 C9 1.377(6)
O7 C33 1.194(4)
O8 C35 1.082(8)
O8 C34 1.368(6)
N1 C8 1.398(4)
N1 C11 1.454(4)
N2 C33 1.395(5)
N2 C36 1.458(4)
C1 C2 1.504(5)
C1 H1B 0.9600
C1 H1C 0.9600
C1 H1D 0.9600
C2 C7 1.366(5)
C2 C3 1.386(6)
C3 C4 1.385(5)
C3 H3A 0.9300
C4 C5 1.377(5)
C4 H4A 0.9300
C5 C6 1.379(5)
C6 C7 1.373(5)
C6 H6B 0.9300
C7 H7A 0.9300
C8 C9 1.523(6)
C9 H9A 0.9700
C9 H9B 0.9700
C10 H10A 0.9600
C10 H10B 0.9600
C10 H10C 0.9600
C11 C18 1.316(5)
C11 C12 1.476(5)
C12 C17 1.378(5)
C12 C13 1.378(5)
C13 C14 1.377(6)
C13 H13A 0.9300
C14 C15 1.354(6)
C14 H14A 0.9300
C15 C16 1.372(6)
C15 H15A 0.9300
C16 C17 1.368(5)
C16 H16A 0.9300
C17 H17A 0.9300
C18 C19 1.319(5)
C19 C20 1.469(5)
C19 H19A 0.9300
C20 C21 1.357(5)
C20 C25 1.399(5)
C21 C22 1.363(6)
C21 H21A 0.9300
C22 C23 1.388(7)
C22 H22A 0.9300
C23 C24 1.334(7)
C23 H23A 0.9300
C24 C25 1.374(6)
C24 H24A 0.9300
C25 H25A 0.9300
C26 C27 1.495(6)
C26 H26A 0.9600
C26 H26B 0.9600
C26 H26C 0.9600
C27 C32 1.372(6)
C27 C28 1.383(6)
C28 C29 1.377(6)
C28 H28A 0.9300
C29 C30 1.385(5)
C29 H29A 0.9300
C30 C31 1.387(4)
C31 C32 1.368(5)
C31 H31A 0.9300
C32 H32A 0.9300
C33 C34 1.522(6)
C34 H34A 0.9700
C34 H34B 0.9700
C35 H35A 0.9600
C35 H35B 0.9600
C35 H35C 0.9600
C36 C37 1.318(5)
C36 C45 1.476(5)
C37 C38 1.313(5)
C38 C39 1.472(5)
C38 H38A 0.9300
C39 C44 1.364(5)
C39 C40 1.395(5)
C40 C41 1.364(6)
C40 H40A 0.9300
C41 C42 1.343(7)
C41 H41A 0.9300
C42 C43 1.385(7)
C42 H42A 0.9300
C43 C44 1.373(6)
C43 H43A 0.9300
C44 H44A 0.9300
C45 C50 1.377(5)
C45 C46 1.373(5)
C46 C47 1.377(6)
C46 H46A 0.9300
C47 C48 1.365(7)
C47 H47A 0.9300
C48 C49 1.363(6)
C48 H48A 0.9300
C49 C50 1.369(5)
C49 H49A 0.9300
C50 H50A 0.9300
